data_4121622
loop_
_publ_author_name
'Zhou, Jian'
'Zhao, Jun-Wei'
'Wei, Qi'
'Zhang, Jie'
'Yang, Guo-Yu'

_publ_section_title
;
 Two Tetra-Cd(II)-Substituted Vanadogermanate Frameworks.
;
_journal_issue 13
_journal_name_full 'Journal of the American Chemical Society'
_journal_page_first 5065
_journal_page_last 5071
_journal_paper_doi 10.1021/ja413218w
_journal_volume 136
_journal_year 2014
_chemical_formula_sum 'C12 H74 Cd4 Ge12 N8 O71 V14'
_chemical_formula_weight 3500.63
_chemical_name_systematic
; 
 ? 
;
_space_group_IT_number 128
_symmetry_cell_setting tetragonal
_symmetry_space_group_name_Hall '-P 4 2n'
_symmetry_space_group_name_H-M 'P 4/m n c'
_atom_sites_solution_hydrogens '_'
_atom_sites_solution_primary direct
_atom_sites_solution_secondary difmap
_audit_creation_method SHELXL-97
_cell_angle_alpha 90.00
_cell_angle_beta 90.00
_cell_angle_gamma 90.00
_cell_formula_units_Z 2
_cell_length_a 17.985(3)
_cell_length_b 17.985(3)
_cell_length_c 14.597(3)
_cell_measurement_reflns_used 12178
_cell_measurement_temperature 293(2)
_cell_measurement_theta_max 27.4835
_cell_measurement_theta_min 3.0119
_cell_volume 4721.5(15)
_computing_cell_refinement 'Bruker FRAMBO'
_computing_data_collection 'Bruker FRAMBO'
_computing_data_reduction 'Bruker SHELXTL'
_computing_molecular_graphics 'Bruker SHELXTL'
_computing_publication_material 'Bruker SHELXTL'
_computing_structure_refinement 'SHELXL-97 (Sheldrick, 1997)'
_computing_structure_solution 'SHELXS-97 (Sheldrick, 1990)'
_diffrn_ambient_temperature 293(2)
_diffrn_detector_area_resol_mean none
_diffrn_measured_fraction_theta_full 0.975
_diffrn_measured_fraction_theta_max 0.975
_diffrn_measurement_device_type 'Mercury CCD'
_diffrn_measurement_method 'phi and omega scans'
_diffrn_radiation_monochromator graphite
_diffrn_radiation_source 'fine-focus sealed tube'
_diffrn_radiation_type MoK\a
_diffrn_radiation_wavelength 0.71073
_diffrn_reflns_av_R_equivalents 0.0615
_diffrn_reflns_av_sigmaI/netI 0.0237
_diffrn_reflns_limit_h_max 21
_diffrn_reflns_limit_h_min -21
_diffrn_reflns_limit_k_max 21
_diffrn_reflns_limit_k_min -21
_diffrn_reflns_limit_l_max 17
_diffrn_reflns_limit_l_min -11
_diffrn_reflns_number 27951
_diffrn_reflns_theta_full 24.99
_diffrn_reflns_theta_max 24.99
_diffrn_reflns_theta_min 2.79
_diffrn_standards_decay_% none
_diffrn_standards_interval_count none
_diffrn_standards_interval_time none
_diffrn_standards_number none
_exptl_absorpt_coefficient_mu 6.044
_exptl_absorpt_correction_T_max 0.8886
_exptl_absorpt_correction_T_min 0.3777
_exptl_absorpt_correction_type multi-scan
_exptl_absorpt_process_details SADABS
_exptl_crystal_colour red
_exptl_crystal_density_diffrn 2.462
_exptl_crystal_density_method 'not measured'
_exptl_crystal_description block
_exptl_crystal_F_000 3188
_exptl_crystal_size_max 0.20
_exptl_crystal_size_mid 0.02
_exptl_crystal_size_min 0.02
_refine_diff_density_max 1.423
_refine_diff_density_min -2.835
_refine_diff_density_rms 0.228
_refine_ls_extinction_coef 0.00033(3)
_refine_ls_extinction_expression Fc^*^=kFc[1+0.001xFc^2^\l^3^/sin(2\q)]^-1/4^
_refine_ls_extinction_method SHELXL
_refine_ls_goodness_of_fit_ref 1.102
_refine_ls_hydrogen_treatment none
_refine_ls_matrix_type full
_refine_ls_number_parameters 151
_refine_ls_number_reflns 2123
_refine_ls_number_restraints 17
_refine_ls_restrained_S_all 1.132
_refine_ls_R_factor_all 0.0499
_refine_ls_R_factor_gt 0.0487
_refine_ls_shift/su_max 0.001
_refine_ls_shift/su_mean 0.000
_refine_ls_structure_factor_coef Fsqd
_refine_ls_weighting_details 'calc w=1/[\s^2^(Fo^2^)+(0.0877P)^2^+41.3106P] where P=(Fo^2^+2Fc^2^)/3'
_refine_ls_weighting_scheme calc
_refine_ls_wR_factor_gt 0.1415
_refine_ls_wR_factor_ref 0.1426
_reflns_number_gt 2061
_reflns_number_total 2123
_reflns_threshold_expression >2sigma(I)
_cod_data_source_file ja413218w_si_003.cif
_cod_data_source_block 2
_cod_depositor_comments
;
The following automatic conversions were performed:

'_symmetry_cell_setting' value 'Tetragonal' changed to 'tetragonal'
according to
/usr/data/users/saulius/automatic-downloads/current/ACS/lib/dictionaries/cif_core.dic
dictionary named 'cif_core.dic' version 2.4.2 from 2011-04-26.

Automatic conversion script
Id: cif_fix_values 2281 2013-09-26 08:29:07Z andrius 
;
_cod_original_cell_volume 4721.6(13)
_cod_original_sg_symbol_H-M P4/mnc
_cod_database_code 4121622

loop_
_symmetry_equiv_pos_as_xyz
'x, y, z'
'-x, -y, z'
'-y, x, z'
'y, -x, z'
'-x+1/2, y+1/2, -z+1/2'
'x+1/2, -y+1/2, -z+1/2'
'y+1/2, x+1/2, -z+1/2'
'-y+1/2, -x+1/2, -z+1/2'
'-x, -y, -z'
'x, y, -z'
'y, -x, -z'
'-y, x, -z'
'x-1/2, -y-1/2, z-1/2'
'-x-1/2, y-1/2, z-1/2'
'-y-1/2, -x-1/2, z-1/2'
'y-1/2, x-1/2, z-1/2'

loop_
_atom_site_label
_atom_site_type_symbol
_atom_site_fract_x
_atom_site_fract_y
_atom_site_fract_z
_atom_site_U_iso_or_equiv
_atom_site_adp_type
_atom_site_occupancy
_atom_site_symmetry_multiplicity
_atom_site_calc_flag
_atom_site_refinement_flags
_atom_site_disorder_assembly
_atom_site_disorder_group
Cd Cd 0.447010(9) 0.262940(9) 0.0000 0.02027(4) Uani 1 2 d SD . 1
Ge1 Ge 0.624020(8) 0.303560(8) -0.105840(10) 0.01344(4) Uani 1 1 d . . 1
Ge2 Ge 0.742250(10) 0.242250(10) -0.2500 0.02467(6) Uani 1 2 d S . 1
O4 O 0.65777(6) 0.24411(6) -0.19224(8) 0.0260(3) Uani 1 1 d . . 1
O1W O 0.5000 0.5000 0.0000 0.098 Uiso 1 8 d S A 1
O2W O 0.4667(3) 0.1381(3) 0.2286(4) 0.098 Uiso 0.50 1 d P B 1
O3W O 0.2531(3) 0.4336(3) -0.5000 0.140 Uiso 1 2 d S C 1
O6 O 0.45240(6) 0.29820(6) -0.28712(8) 0.0274(3) Uani 1 1 d . . 1
O8 O 0.5000 0.5000 -0.39906(13) 0.0315(6) Uani 1 4 d SD . 1
O1 O 0.52790(6) 0.30421(6) -0.11107(7) 0.0199(3) Uani 1 1 d . . 1
O3 O 0.64927(8) 0.26320(8) 0.0000 0.0188(4) Uani 1 2 d S . 1
O5 O 0.81211(8) 0.25032(9) -0.16925(11) 0.0545(5) Uani 1 1 d . . 1
O2 O 0.66631(6) 0.39019(6) -0.11212(7) 0.0219(3) Uani 1 1 d . . 1
O9 O 0.34697(13) 0.5336(2) -0.5000 0.132 Uiso 1 2 d SD D 1
O10 O 0.4129(2) 0.66496(16) -0.5916(2) 0.1051(16) Uiso 0.50 1 d PD E 1
V3 V 0.45136(4) 0.58471(4) -0.5000 0.02281(18) Uani 0.5275(9) 2 d SPD . 1
V1 V 0.466950(12) 0.355070(13) -0.202880(16) 0.01483(6) Uani 1 1 d . . 1
V2 V 0.5000 0.5000 -0.28154(3) 0.01568(10) Uani 1 4 d S . 1
N1 N 0.50403(18) 0.14547(11) 0.0000 0.0824(10) Uani 1 2 d SDU . 1
N2 N 0.34655(13) 0.18077(11) 0.0000 0.0405(7) Uani 1 2 d SD . 1
C3 C 0.45309(7) 0.01779(6) 0.0000 0.121 Uiso 1 2 d SD . 1
C1 C 0.44985(13) 0.09597(14) 0.0358(4) 0.093(4) Uiso 0.25 1 d PD . 1
C2 C 0.36828(13) 0.1047(5) 0.0190(6) 0.064(3) Uiso 0.25 1 d PD . 1
C2' C 0.36947(13) 0.1047(2) -0.0172(5) 0.059(2) Uiso 0.25 1 d PD . 2
C1' C 0.44920(14) 0.09376(14) -0.0428(3) 0.092(4) Uiso 0.25 1 d PD . 2
V3' V 0.40714(7) 0.54850(7) -0.5000 0.0510(3) Uani 0.4725(9) 2 d SP . 2
O7 O 0.41606(5) 0.44716(5) -0.23367(7) 0.0177(3) Uani 1 1 d . . 1

loop_
_atom_site_aniso_label
_atom_site_aniso_U_11
_atom_site_aniso_U_22
_atom_site_aniso_U_33
_atom_site_aniso_U_23
_atom_site_aniso_U_13
_atom_site_aniso_U_12
Cd 0.02118(7) 0.02144(7) 0.01818(7) 0.000 0.000 -0.00065(6)
Ge1 0.01394(6) 0.01389(6) 0.01248(7) -0.00119(5) 0.00148(5) 0.00154(5)
Ge2 0.02573(7) 0.02573(7) 0.02256(10) -0.00745(6) 0.00745(6) 0.00306(9)
O4 0.0253(5) 0.0295(5) 0.0233(5) -0.0099(4) 0.0080(5) -0.0017(4)
O6 0.0273(5) 0.0306(5) 0.0244(5) -0.0094(5) -0.0008(5) -0.0008(5)
O8 0.0398(8) 0.0398(8) 0.0148(10) 0.000 0.000 0.000
O1 0.0145(4) 0.0267(5) 0.0186(5) 0.0068(4) 0.0039(4) 0.0008(4)
O3 0.0245(7) 0.0165(6) 0.0153(6) 0.000 0.000 0.0058(6)
O5 0.0303(7) 0.0771(9) 0.0561(8) -0.0326(7) 0.0008(6) 0.0070(7)
O2 0.0258(5) 0.0155(4) 0.0243(5) 0.0037(4) -0.0095(4) -0.0053(4)
V3 0.0305(3) 0.0201(3) 0.0179(3) 0.000 0.000 0.0074(3)
V1 0.01576(10) 0.01658(10) 0.01214(10) -0.00186(9) -0.00041(9) -0.00011(9)
V2 0.02030(13) 0.02030(13) 0.00643(18) 0.000 0.000 0.000
N1 0.0726(16) 0.0494(14) 0.125(2) 0.000 0.000 0.0092(13)
N2 0.0418(12) 0.0344(11) 0.0455(12) 0.000 0.000 -0.0126(10)
V3' 0.0450(6) 0.0463(6) 0.0617(7) 0.000 0.000 0.0015(5)
O7 0.0171(4) 0.0195(5) 0.0166(4) -0.0006(4) -0.0032(4) -0.0007(4)

loop_
_atom_type_symbol
_atom_type_description
_atom_type_scat_dispersion_real
_atom_type_scat_dispersion_imag
_atom_type_scat_source
C C 0.0033 0.0016 'International Tables Vol C Tables 4.2.6.8 and 6.1.1.4'
H H 0.0000 0.0000 'International Tables Vol C Tables 4.2.6.8 and 6.1.1.4'
N N 0.0061 0.0033 'International Tables Vol C Tables 4.2.6.8 and 6.1.1.4'
O O 0.0106 0.0060 'International Tables Vol C Tables 4.2.6.8 and 6.1.1.4'
V V 0.3005 0.5294 'International Tables Vol C Tables 4.2.6.8 and 6.1.1.4'
Ge Ge 0.1547 1.8001 'International Tables Vol C Tables 4.2.6.8 and 6.1.1.4'
Cd Cd -0.8075 1.2024 'International Tables Vol C Tables 4.2.6.8 and 6.1.1.4'

loop_
_geom_angle_atom_site_label_1
_geom_angle_atom_site_label_2
_geom_angle_atom_site_label_3
_geom_angle
_geom_angle_site_symmetry_1
_geom_angle_site_symmetry_3
O1 Cd O1 89.58(5) 10 .
O1 Cd O2 126.93(4) 10 4_565
O1 Cd O2 66.61(4) . 4_565
O1 Cd O2 66.61(4) 10 11_565
O1 Cd O2 126.93(4) . 11_565
O2 Cd O2 90.16(5) 4_565 11_565
O1 Cd N2 133.91(3) 10 .
O1 Cd N2 133.91(3) . .
O2 Cd N2 90.36(5) 4_565 .
O2 Cd N2 90.36(5) 11_565 .
O1 Cd N1 90.81(6) 10 .
O1 Cd N1 90.81(6) . .
O2 Cd N1 133.50(3) 4_565 .
O2 Cd N1 133.50(3) 11_565 .
N2 Cd N1 76.61(9) . .
O1 Ge1 O2 115.42(5) . .
O1 Ge1 O4 108.47(5) . .
O2 Ge1 O4 110.85(5) . .
O1 Ge1 O3 107.35(6) . .
O2 Ge1 O3 107.60(6) . .
O4 Ge1 O3 106.75(6) . .
O5 Ge2 O5 110.05(11) . 7_544
O5 Ge2 O4 112.96(7) . 7_544
O5 Ge2 O4 107.64(6) 7_544 7_544
O5 Ge2 O4 107.64(6) . .
O5 Ge2 O4 112.96(6) 7_544 .
O4 Ge2 O4 105.60(7) 7_544 .
Ge2 O4 Ge1 131.33(7) . .
V2 O8 V3 129.99(4) . 9_664
V2 O8 V3 129.99(4) . 11_564
V3 O8 V3 65.61(4) 9_664 11_564
V2 O8 V3 129.99(4) . 3_655
V3 O8 V3 65.61(4) 9_664 3_655
V3 O8 V3 100.03(8) 11_564 3_655
V2 O8 V3 129.99(4) . .
V3 O8 V3 100.03(8) 9_664 .
V3 O8 V3 65.61(4) 11_564 .
V3 O8 V3 65.61(4) 3_655 .
Ge1 O1 V1 126.34(6) . .
Ge1 O1 Cd 126.75(5) . .
V1 O1 Cd 106.20(5) . .
Ge1 O3 Ge1 122.01(8) . 10
Ge1 O2 V1 125.75(6) . 3_655
Ge1 O2 Cd 126.91(5) . 3_655
V1 O2 Cd 106.05(5) 3_655 3_655
V3 O9 V3 76.37(9) 3_655 .
O9 V3 O10 79.22(13) 11_564 .
O9 V3 O10 79.22(13) 11_564 10_554
O10 V3 O10 79.73(18) . 10_554
O9 V3 O9 166.37(9) 11_564 .
O10 V3 O9 90.36(14) . .
O10 V3 O9 90.36(14) 10_554 .
O9 V3 O8 97.52(7) 11_564 9_664
O10 V3 O8 100.05(10) . 9_664
O10 V3 O8 176.72(12) 10_554 9_664
O9 V3 O8 92.91(7) . 9_664
O9 V3 O8 97.52(7) 11_564 .
O10 V3 O8 176.72(12) . .
O10 V3 O8 100.05(10) 10_554 .
O9 V3 O8 92.91(7) . .
O8 V3 O8 79.97(8) 9_664 .
O9 V3 V3 144.84(9) 11_564 3_655
O10 V3 V3 125.57(10) . 3_655
O10 V3 V3 125.57(10) 10_554 3_655
O9 V3 V3 48.80(10) . 3_655
O8 V3 V3 57.19(2) 9_664 3_655
O8 V3 V3 57.19(2) . 3_655
O9 V3 V3 54.84(9) 11_564 11_564
O10 V3 V3 120.05(12) . 11_564
O10 V3 V3 120.05(12) 10_554 11_564
O9 V3 V3 138.80(10) . 11_564
O8 V3 V3 57.19(2) 9_664 11_564
O8 V3 V3 57.19(2) . 11_564
V3 V3 V3 90.0 3_655 11_564
O6 V1 O7 106.63(5) . .
O6 V1 O7 107.97(5) . 3_655
O7 V1 O7 80.81(6) . 3_655
O6 V1 O2 106.05(5) . 4_565
O7 V1 O2 89.53(4) . 4_565
O7 V1 O2 145.98(4) 3_655 4_565
O6 V1 O1 108.35(5) . .
O7 V1 O1 145.02(4) . .
O7 V1 O1 88.68(4) 3_655 .
O2 V1 O1 80.76(4) 4_565 .
O6 V1 V2 107.39(4) . .
O7 V1 V2 40.72(3) . .
O7 V1 V2 40.73(3) 3_655 .
O2 V1 V2 126.08(3) 4_565 .
O1 V1 V2 125.04(3) . .
O8 V2 O7 111.39(3) . 2_665
O8 V2 O7 111.39(3) . 3_655
O7 V2 O7 82.36(2) 2_665 3_655
O8 V2 O7 111.39(3) . .
O7 V2 O7 137.22(6) 2_665 .
O7 V2 O7 82.36(2) 3_655 .
O8 V2 O7 111.39(3) . 4_565
O7 V2 O7 82.36(2) 2_665 4_565
O7 V2 O7 137.22(6) 3_655 4_565
O7 V2 O7 82.36(2) . 4_565
O8 V2 V1 113.242(11) . 3_655
O7 V2 V1 41.54(3) 2_665 3_655
O7 V2 V1 41.47(3) 3_655 3_655
O7 V2 V1 117.43(3) . 3_655
O7 V2 V1 117.48(3) 4_565 3_655
O8 V2 V1 113.242(11) . .
O7 V2 V1 117.48(3) 2_665 .
O7 V2 V1 41.54(3) 3_655 .
O7 V2 V1 41.47(3) . .
O7 V2 V1 117.43(3) 4_565 .
V1 V2 V1 81.041(8) 3_655 .
O8 V2 V1 113.242(11) . 2_665
O7 V2 V1 41.47(3) 2_665 2_665
O7 V2 V1 117.43(3) 3_655 2_665
O7 V2 V1 117.48(3) . 2_665
O7 V2 V1 41.54(3) 4_565 2_665
V1 V2 V1 81.041(8) 3_655 2_665
V1 V2 V1 133.52(2) . 2_665
O8 V2 V1 113.242(11) . 4_565
O7 V2 V1 117.43(3) 2_665 4_565
O7 V2 V1 117.48(3) 3_655 4_565
O7 V2 V1 41.54(3) . 4_565
O7 V2 V1 41.47(3) 4_565 4_565
V1 V2 V1 133.52(2) 3_655 4_565
V1 V2 V1 81.041(8) . 4_565
V1 V2 V1 81.041(8) 2_665 4_565
C1 N1 C1 43.2(4) 10 .
C1 N1 Cd 105.34(19) 10 .
C1 N1 Cd 105.34(19) . .
C2 N2 C2 22.0(7) 10 .
C2 N2 Cd 112.88(19) 10 .
C2 N2 Cd 112.88(19) . .
C1 C3 C1 40.7(4) . 10
C1 C3 C3 111.62(13) . 2_655
C1 C3 C3 111.62(13) 10 2_655
C1 C1 N1 68.4(2) 10 .
C1 C1 C2 80.6(4) 10 .
N1 C1 C2 123.2(4) . .
C1 C1 C3 69.6(2) 10 .
N1 C1 C3 115.7(3) . .
C2 C1 C3 94.6(4) . .
C1 C1 C2 61.6(3) 10 10
N1 C1 C2 111.5(4) . 10
C2 C1 C2 19.0(6) . 10
C3 C1 C2 87.5(4) . 10
C2 C2 N2 79.0(3) 10 .
C2 C2 C1 99.4(4) 10 .
N2 C2 C1 113.3(5) . .
C2 C2 C1 61.6(3) 10 10
N2 C2 C1 103.5(4) . 10
C1 C2 C1 37.9(4) . 10
C2' C2' C1' 104.5(3) 10 .
C2' C2' C1' 58.8(2) 10 10
C1' C2' C1' 45.7(3) . 10
C1' C1' C2' 75.5(3) 10 .
C1' C1' C2' 58.8(2) 10 10
C2' C1' C2' 16.7(4) . 10
V3' V3' V3' 90.0 11_564 3_655
V2 O7 V1 97.81(4) . .
V2 O7 V1 97.73(4) . 4_565
V1 O7 V1 152.54(6) . 4_565

loop_
_geom_bond_atom_site_label_1
_geom_bond_atom_site_label_2
_geom_bond_distance
_geom_bond_site_symmetry_2
Cd O1 2.3013(10) 10
Cd O1 2.3013(10) .
Cd O2 2.3113(11) 4_565
Cd O2 2.3113(11) 11_565
Cd N2 2.334(2) .
Cd N1 2.348(2) .
Ge1 O1 1.7305(10) .
Ge1 O2 1.7362(11) .
Ge1 O4 1.7613(11) .
Ge1 O3 1.7664(8) .
Ge2 O5 1.7289(15) .
Ge2 O5 1.7289(15) 7_544
Ge2 O4 1.7380(11) 7_544
Ge2 O4 1.7380(11) .
O6 V1 1.6207(12) .
O8 V2 1.7155(19) .
O8 V3 2.2929(13) 9_664
O8 V3 2.2929(13) 11_564
O8 V3 2.2929(13) 3_655
O8 V3 2.2929(13) .
O1 V1 1.9582(10) .
O3 Ge1 1.7664(8) 10
O2 V1 1.9516(11) 3_655
O2 Cd 2.3113(11) 3_655
O9 V3 1.923(3) 3_655
O9 V3 2.090(3) .
O10 V3 2.085(3) .
V3 O9 1.923(3) 11_564
V3 O10 2.085(3) 10_554
V3 O8 2.2929(13) 9_664
V3 V3 2.4845(10) 3_655
V3 V3 2.4845(10) 11_564
V1 O7 1.9450(10) .
V1 O7 1.9472(10) 3_655
V1 O2 1.9516(11) 4_565
V1 V2 2.9096(5) .
V2 O7 1.9159(10) 2_665
V2 O7 1.9159(10) 3_655
V2 O7 1.9159(10) .
V2 O7 1.9159(10) 4_565
V2 V1 2.9096(5) 3_655
V2 V1 2.9096(5) 2_665
V2 V1 2.9096(5) 4_565
N1 C1 1.419(4) 10
N1 C1 1.419(4) .
N2 C2 1.449(9) 10
N2 C2 1.449(9) .
C3 C1 1.501(3) .
C3 C1 1.501(3) 10
C3 C3 1.805(2) 2_655
C1 C1 1.044(11) 10
C1 C2 1.496(4) .
C1 C2 1.678(6) 10
C2 C2 0.554(17) 10
C2 C1 1.678(6) 10
C2' C2' 0.502(13) 10
C2' C1' 1.495(4) .
C2' C1' 1.692(5) 10
C1' C1' 1.250(9) 10
C1' C2' 1.692(5) 10
V3' V3' 2.6646(17) 11_564
V3' V3' 2.6646(17) 3_655
O7 V1 1.9472(10) 4_565
